data_7110305
loop_
_publ_author_name
'Konno, Takumi'
'Usami, Masafumi'
'Hirotsu, Masakazu'
'Yoshimura, Takashi'
'Kawamoto, Tatsuya'

_publ_section_title
;
 Novel aggregation of [Ni(thiolato)2(amine)2]-type square planes assisted
 by silver(i) ions
;
_journal_issue 20
_journal_name_full 'Chemical Communications'
_journal_page_first 2296
_journal_page_last 2297
_journal_paper_doi 10.1039/b404512b
_journal_year 2004
_chemical_formula_moiety 'C24 H45 B2 Ag2 F8 N6 O1.50 Ni3 S6 '
_chemical_formula_sum 'C24 H45 Ag2 B2 F8 N6 Ni3 O1.5 S6'
_chemical_formula_weight 1199.46
_space_group_IT_number 14
_symmetry_cell_setting monoclinic
_symmetry_Int_Tables_number 14
_symmetry_space_group_name_Hall '-P 2yn'
_symmetry_space_group_name_H-M 'P 1 21/n 1'
_cell_angle_alpha 90
_cell_angle_beta 98.30(1)
_cell_angle_gamma 90
_cell_formula_units_Z 4
_cell_length_a 12.050(2)
_cell_length_b 21.185(3)
_cell_length_c 16.590(2)
_cell_measurement_reflns_used 25
_cell_measurement_temperature 293.2
_cell_measurement_theta_max 14.9
_cell_measurement_theta_min 14.1
_cell_volume 4190.7(11)
_computing_cell_refinement 'MSC/AFC Diffractometer Control'
_computing_data_collection 'MSC/AFC Diffractometer Control'
_computing_data_reduction 'teXsan Ver. 1.11'
_computing_publication_material 'teXsan Ver. 1.11'
_computing_structure_refinement SHELXL97
_computing_structure_solution SHELXS97
_diffrn_measurement_device_type 'Rigaku AFC7S'
_diffrn_measurement_method \w-2\q
_diffrn_radiation_type 'Mo K\a'
_diffrn_radiation_wavelength 0.7107
_diffrn_reflns_av_R_equivalents 0.029
_diffrn_reflns_limit_h_max 15
_diffrn_reflns_limit_h_min 0
_diffrn_reflns_limit_k_max 27
_diffrn_reflns_limit_k_min 0
_diffrn_reflns_limit_l_max 21
_diffrn_reflns_limit_l_min -21
_diffrn_reflns_number 10369
_diffrn_reflns_theta_max 27.50
_diffrn_standards_decay_% 0.61
_diffrn_standards_interval_count 150
_diffrn_standards_number 3
_exptl_absorpt_coefficient_mu 2.605
_exptl_absorpt_correction_T_max 1.000
_exptl_absorpt_correction_T_min 0.750
_exptl_absorpt_correction_type psi-scan
_exptl_absorpt_process_details '(North, Phillips & Mathews, 1968)'
_exptl_crystal_colour brown
_exptl_crystal_density_diffrn 1.901
_exptl_crystal_density_method 'not measured'
_exptl_crystal_description prismatic
_exptl_crystal_size_max 0.50
_exptl_crystal_size_mid 0.20
_exptl_crystal_size_min 0.10
_refine_diff_density_max 0.67
_refine_diff_density_min -0.58
_refine_ls_extinction_coef 0.0001
_refine_ls_extinction_expression Fc^*^=kFc[1+0.001xFc^2^\l^3^/sin(2\q)]^-1/4^
_refine_ls_extinction_method SHELXL
_refine_ls_goodness_of_fit_ref 0.993
_refine_ls_hydrogen_treatment noref
_refine_ls_number_parameters 479
_refine_ls_number_reflns 4702
_refine_ls_R_factor_gt 0.0507
_refine_ls_shift/su_max 0.4430
_refine_ls_structure_factor_coef Fsqd
_refine_ls_weighting_details 'w = 1/[\s^2^(Fo^2^) + (0.0491P)^2^+0.0000P] where P=(Fo^2^+2Fc^2^)/3'
_refine_ls_weighting_scheme calc
_refine_ls_wR_factor_ref 0.1353
_reflns_number_gt 4702
_reflns_number_total 9636
_reflns_threshold_expression >2.0sigma(I)
_cod_data_source_file b404512bsup1.cif
_cod_data_source_block '[1](BF4)3*1.5H2O'
_cod_original_cell_volume 4190(1)
_cod_original_formula_sum 'C24 H45 B2 Ag2 F8 N6 O1.50 Ni3 S6 '
_cod_database_code 7110305

loop_
_symmetry_equiv_pos_as_xyz
x,y,z
1/2-x,1/2+y,1/2-z
-x,-y,-z
1/2+x,1/2-y,1/2+z

loop_
_atom_site_label
_atom_site_type_symbol
_atom_site_fract_x
_atom_site_fract_y
_atom_site_fract_z
_atom_site_U_iso_or_equiv
_atom_site_adp_type
_atom_site_occupancy
_atom_site_calc_flag
_atom_site_refinement_flags
Ag1 Ag 0.49388(5) 0.22014(3) 0.59136(3) 0.0670(2) Uani 1.00 d .
Ag2 Ag 0.26568(5) 0.17925(3) 0.63002(3) 0.0688(2) Uani 1.00 d .
Ni1 Ni 0.45833(8) 0.22186(4) 0.77336(4) 0.0544(2) Uani 1.00 d .
Ni2 Ni 0.38856(8) 0.07984(4) 0.54332(5) 0.0558(2) Uani 1.00 d .
Ni3 Ni 0.28035(7) 0.29971(4) 0.51643(5) 0.0569(2) Uani 1.00 d .
S1 S 0.5318(2) 0.29620(9) 0.7110(1) 0.0668(5) Uani 1.00 d .
S2 S 0.2880(2) 0.2548(1) 0.7508(1) 0.0725(5) Uani 1.00 d .
S3 S 0.5515(2) 0.10469(9) 0.6060(1) 0.0722(5) Uani 1.00 d .
S4 S 0.3118(2) 0.0619(1) 0.6500(1) 0.0766(6) Uani 1.00 d .
S5 S 0.4125(2) 0.2655(1) 0.4538(1) 0.0762(6) Uani 1.00 d .
S6 S 0.1706(2) 0.2198(1) 0.4924(1) 0.0753(6) Uani 1.00 d .
F1 F 0.0553(7) 0.1339(7) 0.6849(8) 0.274(7) Uani 1.00 d .
F2 F -0.084(1) 0.1014(4) 0.7309(6) 0.261(6) Uani 1.00 d .
F3 F -0.0810(9) 0.1908(4) 0.6787(7) 0.266(6) Uani 1.00 d .
F4 F -0.0688(10) 0.1062(5) 0.6047(6) 0.228(4) Uani 1.00 d .
F5 F -0.2439(6) 0.3613(3) 0.5402(4) 0.143(2) Uani 1.00 d .
F6 F -0.1196(4) 0.4295(2) 0.6001(3) 0.097(1) Uani 1.00 d .
F7 F -0.2936(4) 0.4311(3) 0.6282(3) 0.125(2) Uani 1.00 d .
F8 F -0.2585(5) 0.4604(3) 0.5076(3) 0.131(2) Uani 1.00 d .
O1 O 0.7347(8) 0.2343(4) 0.5458(5) 0.164(3) Uani 1.00 d .
O2 O 0.869(3) 0.1325(10) 0.400(1) 0.27(1) Uani 0.50 d P
N1 N 0.5986(4) 0.1835(3) 0.7975(3) 0.051(1) Uani 1.00 d .
N2 N 0.4124(5) 0.1540(3) 0.8322(3) 0.058(1) Uani 1.00 d .
N3 N 0.4416(5) 0.0894(3) 0.4439(3) 0.061(1) Uani 1.00 d .
N4 N 0.2550(5) 0.0594(3) 0.4772(4) 0.066(2) Uani 1.00 d .
N5 N 0.3643(5) 0.3722(3) 0.5487(3) 0.063(2) Uani 1.00 d .
N6 N 0.1796(5) 0.3363(3) 0.5784(4) 0.067(2) Uani 1.00 d .
C1 C 0.6774(7) 0.2801(4) 0.7527(4) 0.070(2) Uani 1.00 d .
C2 C 0.6960(6) 0.2104(4) 0.7663(4) 0.067(2) Uani 1.00 d .
C3 C 0.5983(6) 0.1307(3) 0.8352(4) 0.058(2) Uani 1.00 d .
C4 C 0.6967(7) 0.0870(4) 0.8501(4) 0.074(2) Uani 1.00 d .
C5 C 0.2358(7) 0.2104(5) 0.8324(5) 0.087(3) Uani 1.00 d .
C6 C 0.2928(7) 0.1471(4) 0.8414(4) 0.077(2) Uani 1.00 d .
C7 C 0.4881(6) 0.1134(3) 0.8579(4) 0.057(2) Uani 1.00 d .
C8 C 0.4731(8) 0.0565(4) 0.9085(5) 0.094(3) Uani 1.00 d .
C9 C 0.6269(7) 0.0929(4) 0.5191(5) 0.082(2) Uani 1.00 d .
C10 C 0.5577(7) 0.1089(4) 0.4415(5) 0.079(2) Uani 1.00 d .
C11 C 0.3701(7) 0.0788(4) 0.3805(4) 0.068(2) Uani 1.00 d .
C12 C 0.3978(9) 0.0818(5) 0.2951(5) 0.107(3) Uani 1.00 d .
C13 C 0.1893(7) 0.0208(4) 0.5984(6) 0.088(3) Uani 1.00 d .
C14 C 0.1540(7) 0.0446(4) 0.5127(6) 0.083(2) Uani 1.00 d .
C15 C 0.2578(7) 0.0624(3) 0.3988(5) 0.071(2) Uani 1.00 d .
C16 C 0.1589(8) 0.0498(5) 0.3358(6) 0.112(4) Uani 1.00 d .
C17 C 0.4848(7) 0.3418(5) 0.4483(5) 0.098(3) Uani 1.00 d .
C18 C 0.4739(7) 0.3821(4) 0.5210(5) 0.087(3) Uani 1.00 d .
C19 C 0.3279(8) 0.4055(4) 0.6042(5) 0.079(2) Uani 1.00 d .
C20 C 0.3910(9) 0.4600(4) 0.6460(6) 0.119(4) Uani 1.00 d .
C21 C 0.0461(7) 0.2583(5) 0.5190(5) 0.090(3) Uani 1.00 d .
C22 C 0.0750(7) 0.3041(5) 0.5879(6) 0.092(3) Uani 1.00 d .
C23 C 0.2178(7) 0.3839(4) 0.6206(5) 0.075(2) Uani 1.00 d .
C24 C 0.1608(9) 0.4127(5) 0.6870(6) 0.119(4) Uani 1.00 d .
B1 B -0.060(3) 0.1325(8) 0.6769(10) 0.19(1) Uani 1.00 d .
B2 B -0.2294(8) 0.4205(5) 0.5694(5) 0.070(2) Uani 1.00 d .
H1 H 0.7247 0.2948 0.7157 0.0832 Uiso 1.00 calc .
H2 H 0.6952 0.3016 0.8032 0.0832 Uiso 1.00 calc .
H3 H 0.7615 0.2038 0.8048 0.0804 Uiso 1.00 calc .
H4 H 0.7051 0.1906 0.7163 0.0804 Uiso 1.00 calc .
H5 H 0.6774 0.0510 0.8791 0.0890 Uiso 1.00 calc .
H6 H 0.7174 0.0741 0.7994 0.0890 Uiso 1.00 calc .
H7 H 0.7582 0.1082 0.8811 0.0890 Uiso 1.00 calc .
H8 H 0.2514 0.2332 0.8821 0.1036 Uiso 1.00 calc .
H9 H 0.1570 0.2046 0.8192 0.1036 Uiso 1.00 calc .
H10 H 0.2576 0.1192 0.8007 0.0919 Uiso 1.00 calc .
H11 H 0.2873 0.1303 0.8937 0.0919 Uiso 1.00 calc .
H12 H 0.4504 0.0694 0.9586 0.1126 Uiso 1.00 calc .
H13 H 0.4171 0.0300 0.8800 0.1126 Uiso 1.00 calc .
H14 H 0.5418 0.0341 0.9192 0.1126 Uiso 1.00 calc .
H15 H 0.6918 0.1189 0.5258 0.0983 Uiso 1.00 calc .
H16 H 0.6488 0.0499 0.5176 0.0983 Uiso 1.00 calc .
H17 H 0.5859 0.0876 0.3983 0.0941 Uiso 1.00 calc .
H18 H 0.5602 0.1532 0.4330 0.0941 Uiso 1.00 calc .
H19 H 0.4550 0.0520 0.2891 0.1279 Uiso 1.00 calc .
H20 H 0.3328 0.0724 0.2576 0.1279 Uiso 1.00 calc .
H21 H 0.4235 0.1231 0.2848 0.1279 Uiso 1.00 calc .
H22 H 0.2063 -0.0229 0.5961 0.1049 Uiso 1.00 calc .
H23 H 0.1289 0.0266 0.6286 0.1049 Uiso 1.00 calc .
H24 H 0.1094 0.0815 0.5140 0.1001 Uiso 1.00 calc .
H25 H 0.1120 0.0130 0.4812 0.1001 Uiso 1.00 calc .
H26 H 0.1006 0.0788 0.3425 0.1344 Uiso 1.00 calc .
H27 H 0.1797 0.0547 0.2832 0.1344 Uiso 1.00 calc .
H28 H 0.1330 0.0079 0.3419 0.1344 Uiso 1.00 calc .
H29 H 0.5620 0.3342 0.4461 0.1176 Uiso 1.00 calc .
H30 H 0.4527 0.3634 0.4003 0.1176 Uiso 1.00 calc .
H31 H 0.4807 0.4252 0.5070 0.1042 Uiso 1.00 calc .
H32 H 0.5317 0.3713 0.5640 0.1042 Uiso 1.00 calc .
H33 H 0.4615 0.4457 0.6730 0.1427 Uiso 1.00 calc .
H34 H 0.4025 0.4911 0.6070 0.1427 Uiso 1.00 calc .
H35 H 0.3491 0.4776 0.6849 0.1427 Uiso 1.00 calc .
H36 H 0.0097 0.2805 0.4727 0.1083 Uiso 1.00 calc .
H37 H -0.0033 0.2272 0.5348 0.1083 Uiso 1.00 calc .
H38 H 0.0841 0.2820 0.6382 0.1101 Uiso 1.00 calc .
H39 H 0.0167 0.3343 0.5872 0.1101 Uiso 1.00 calc .
H40 H 0.2034 0.4476 0.7101 0.1423 Uiso 1.00 calc .
H41 H 0.0877 0.4264 0.6648 0.1423 Uiso 1.00 calc .
H42 H 0.1554 0.3820 0.7281 0.1423 Uiso 1.00 calc .

loop_
_atom_site_aniso_label
_atom_site_aniso_U_11
_atom_site_aniso_U_22
_atom_site_aniso_U_33
_atom_site_aniso_U_12
_atom_site_aniso_U_13
_atom_site_aniso_U_23
Ag1 0.0732(4) 0.0733(4) 0.0511(3) 0.0108(3) -0.0028(3) -0.0024(3)
Ag2 0.0785(4) 0.0728(4) 0.0546(3) 0.0128(3) 0.0083(3) 0.0075(3)
Ni1 0.0648(6) 0.0588(5) 0.0385(4) 0.0069(5) 0.0030(4) 0.0027(4)
Ni2 0.0593(6) 0.0583(5) 0.0491(5) 0.0047(5) 0.0053(4) -0.0062(4)
Ni3 0.0531(5) 0.0671(6) 0.0492(5) 0.0047(5) 0.0026(4) 0.0114(4)
S1 0.089(1) 0.058(1) 0.0507(9) 0.001(1) 0.0034(9) 0.0043(8)
S2 0.074(1) 0.085(1) 0.057(1) 0.021(1) 0.0047(10) 0.0024(10)
S3 0.071(1) 0.069(1) 0.071(1) 0.006(1) -0.012(1) -0.0063(10)
S4 0.097(2) 0.075(1) 0.062(1) 0.015(1) 0.025(1) 0.0121(10)
S5 0.066(1) 0.115(2) 0.0456(9) 0.021(1) 0.0006(9) 0.004(1)
S6 0.085(1) 0.081(1) 0.055(1) -0.013(1) -0.0054(10) 0.0151(10)
F1 0.096(6) 0.38(2) 0.34(1) 0.030(8) 0.023(7) -0.14(1)
F2 0.44(2) 0.158(7) 0.226(10) -0.062(9) 0.19(1) 0.024(7)
F3 0.31(1) 0.159(8) 0.39(2) 0.053(8) 0.25(1) 0.063(9)
F4 0.25(1) 0.23(1) 0.185(8) -0.029(9) -0.002(8) -0.005(8)
F5 0.173(6) 0.093(4) 0.161(5) -0.038(4) 0.015(5) -0.048(4)
F6 0.063(3) 0.117(4) 0.111(4) -0.009(3) 0.014(3) -0.006(3)
F7 0.081(3) 0.219(7) 0.079(3) -0.039(4) 0.028(3) -0.038(4)
F8 0.149(5) 0.158(5) 0.082(3) 0.054(4) 0.005(3) 0.030(4)
O1 0.185(9) 0.142(7) 0.162(7) -0.032(6) 0.018(6) 0.015(6)
O2 0.39(4) 0.14(2) 0.25(2) -0.05(2) 0.00(3) 0.02(2)
N1 0.054(3) 0.059(3) 0.040(3) 0.002(3) 0.004(2) -0.003(3)
N2 0.062(4) 0.070(4) 0.041(3) 0.000(3) 0.000(3) 0.001(3)
N3 0.063(4) 0.068(4) 0.054(3) -0.002(3) 0.011(3) -0.014(3)
N4 0.065(4) 0.059(4) 0.071(4) 0.007(3) 0.004(3) -0.009(3)
N5 0.058(4) 0.070(4) 0.058(3) 0.001(3) 0.000(3) 0.022(3)
N6 0.056(4) 0.074(4) 0.072(4) 0.022(3) 0.010(3) 0.016(3)
C1 0.084(6) 0.072(5) 0.050(4) -0.022(4) 0.004(4) -0.002(4)
C2 0.058(5) 0.086(6) 0.054(4) -0.004(4) -0.003(3) -0.002(4)
C3 0.072(5) 0.053(4) 0.045(3) 0.004(4) -0.004(3) -0.012(3)
C4 0.083(6) 0.070(5) 0.065(4) 0.009(4) -0.006(4) -0.003(4)
C5 0.068(5) 0.130(8) 0.064(5) 0.032(5) 0.017(4) 0.016(5)
C6 0.081(6) 0.107(6) 0.046(4) -0.006(5) 0.022(4) 0.012(4)
C7 0.069(5) 0.054(4) 0.047(4) -0.012(4) 0.003(3) 0.002(3)
C8 0.112(8) 0.077(6) 0.095(6) 0.000(5) 0.025(6) 0.020(5)
C9 0.063(5) 0.081(6) 0.100(6) 0.011(4) 0.008(5) -0.017(5)
C10 0.079(6) 0.083(6) 0.081(5) 0.004(5) 0.036(5) -0.003(4)
C11 0.079(6) 0.072(5) 0.055(4) 0.001(4) 0.014(4) 0.001(4)
C12 0.121(8) 0.141(9) 0.061(5) 0.000(7) 0.025(5) -0.010(5)
C13 0.084(6) 0.074(5) 0.115(7) 0.001(5) 0.042(5) 0.003(5)
C14 0.063(5) 0.082(6) 0.106(7) -0.011(5) 0.016(5) -0.009(5)
C15 0.087(6) 0.054(4) 0.065(5) 0.001(4) -0.014(4) -0.012(4)
C16 0.111(8) 0.109(7) 0.101(7) -0.032(6) -0.037(6) -0.005(6)
C17 0.055(5) 0.167(10) 0.072(5) 0.001(6) 0.009(4) 0.046(6)
C18 0.075(6) 0.102(7) 0.077(5) -0.012(5) -0.009(5) 0.036(5)
C19 0.093(7) 0.066(5) 0.069(5) 0.012(5) -0.017(5) 0.000(4)
C20 0.139(9) 0.076(6) 0.128(8) 0.008(6) -0.025(7) -0.005(6)
C21 0.057(5) 0.122(7) 0.085(6) -0.011(5) -0.009(4) 0.055(6)
C22 0.070(6) 0.106(7) 0.101(7) 0.025(5) 0.017(5) 0.036(6)
C23 0.072(6) 0.078(6) 0.071(5) 0.031(5) -0.001(4) 0.011(4)
C24 0.135(9) 0.123(8) 0.099(7) 0.068(7) 0.010(6) -0.013(6)
B1 0.38(4) 0.10(1) 0.10(1) 0.12(2) 0.12(2) 0.033(9)
B2 0.064(6) 0.088(7) 0.057(5) -0.025(5) 0.008(5) -0.020(5)

loop_
_atom_type_symbol
_atom_type_description
_atom_type_scat_dispersion_real
_atom_type_scat_dispersion_imag
_atom_type_scat_source
C C 0.003 0.002
;International Tables for Crystallography
(1992, Vol. C, Tables 4.2.6.8 and 6.1.1.4)
;
H H 0.000 0.000
;International Tables for Crystallography
(1992, Vol. C, Table 6.1.1.4)
;
N N 0.006 0.003
;International Tables for Crystallography
(1992, Vol. C, Tables 4.2.6.8 and 6.1.1.4)
;
S S 0.125 0.123
;International Tables for Crystallography
(1992, Vol. C, Tables 4.2.6.8 and 6.1.1.4)
;
Ag Ag -0.897 1.101
;International Tables for Crystallography
(1992, Vol. C, Tables 4.2.6.8 and 6.1.1.4)
;
Ni Ni 0.339 1.112
;International Tables for Crystallography
(1992, Vol. C, Tables 4.2.6.8 and 6.1.1.4)
;
B B 0.001 0.001
;International Tables for Crystallography
(1992, Vol. C, Tables 4.2.6.8 and 6.1.1.4)
;
F F 0.017 0.010
;International Tables for Crystallography
(1992, Vol. C, Tables 4.2.6.8 and 6.1.1.4)
;
O O 0.011 0.006
;International Tables for Crystallography
(1992, Vol. C, Tables 4.2.6.8 and 6.1.1.4)
;

loop_
_geom_angle_atom_site_label_1
_geom_angle_atom_site_label_2
_geom_angle_atom_site_label_3
_geom_angle
_geom_angle_publ_flag
AG2 AG1 S1 94.70(5) yes
AG2 AG1 S3 87.04(5) yes
AG2 AG1 S5 93.08(5) yes
S1 AG1 S3 121.18(6) yes
S1 AG1 S5 117.64(7) yes
S3 AG1 S5 120.96(7) yes
AG1 AG2 S2 89.48(5) yes
AG1 AG2 S4 96.79(6) yes
AG1 AG2 S6 91.04(6) yes
S2 AG2 S4 120.84(6) yes
S2 AG2 S6 118.33(7) yes
S4 AG2 S6 120.27(7) yes
S1 NI1 S2 97.34(9) yes
S1 NI1 N1 89.9(2) yes
S1 NI1 N2 172.9(2) yes
S2 NI1 N1 172.6(2) yes
S2 NI1 N2 89.7(2) yes
N1 NI1 N2 83.1(2) yes
S3 NI2 S4 96.70(9) yes
S3 NI2 N3 89.7(2) yes
S3 NI2 N4 173.0(2) yes
S4 NI2 N3 173.1(2) yes
S4 NI2 N4 90.3(2) yes
N3 NI2 N4 83.2(3) yes
S5 NI3 S6 97.10(9) yes
S5 NI3 N5 90.4(2) yes
S5 NI3 N6 172.5(2) yes
S6 NI3 N5 172.1(2) yes
S6 NI3 N6 89.9(2) yes
N5 NI3 N6 82.5(3) yes
AG1 S1 NI1 82.59(7) yes
AG1 S1 C1 103.4(2) yes
NI1 S1 C1 97.0(2) yes
AG2 S2 NI1 85.56(8) yes
AG2 S2 C5 104.5(3) yes
NI1 S2 C5 97.2(3) yes
AG1 S3 NI2 88.38(7) yes
AG1 S3 C9 102.4(3) yes
NI2 S3 C9 96.2(3) yes
AG2 S4 NI2 80.35(7) yes
AG2 S4 C13 105.0(3) yes
NI2 S4 C13 96.5(3) yes
AG1 S5 NI3 84.85(6) yes
AG1 S5 C17 104.6(3) yes
NI3 S5 C17 96.7(3) yes
AG2 S6 NI3 85.11(7) yes
AG2 S6 C21 102.3(3) yes
NI3 S6 C21 96.2(3) yes
NI1 N1 C2 120.2(4) yes
NI1 N1 C3 114.7(5) yes
C2 N1 C3 124.8(6) yes
NI1 N2 C6 119.8(5) yes
NI1 N2 C7 116.2(5) yes
C6 N2 C7 123.9(6) yes
NI2 N3 C10 120.4(4) yes
NI2 N3 C11 115.6(5) yes
C10 N3 C11 124.0(6) yes
NI2 N4 C14 120.7(5) yes
NI2 N4 C15 115.5(5) yes
C14 N4 C15 123.7(6) yes
NI3 N5 C18 119.9(5) yes
NI3 N5 C19 115.3(6) yes
C18 N5 C19 124.0(7) yes
NI3 N6 C22 120.3(5) yes
NI3 N6 C23 114.8(6) yes
C22 N6 C23 124.0(7) yes
S1 C1 C2 110.8(5) yes
N1 C2 C1 108.9(6) yes
N1 C3 C4 124.2(7) yes
N1 C3 C7 114.1(6) yes
C4 C3 C7 121.6(6) yes
S2 C5 C6 109.3(6) yes
N2 C6 C5 109.9(7) yes
N2 C7 C3 111.7(6) yes
N2 C7 C8 126.2(7) yes
C3 C7 C8 122.0(7) yes
S3 C9 C10 112.1(6) yes
N3 C10 C9 109.5(7) yes
N3 C11 C12 123.6(8) yes
N3 C11 C15 113.7(7) yes
C12 C11 C15 122.8(7) yes
S4 C13 C14 112.5(6) yes
N4 C14 C13 108.2(6) yes
N4 C15 C11 111.9(6) yes
N4 C15 C16 123.8(8) yes
C11 C15 C16 124.2(7) yes
S5 C17 C18 111.2(6) yes
N5 C18 C17 110.9(7) yes
N5 C19 C20 123.5(9) yes
N5 C19 C23 112.0(7) yes
C20 C19 C23 124.6(8) yes
S6 C21 C22 111.5(6) yes
N6 C22 C21 109.2(8) yes
N6 C23 C19 114.1(8) yes
N6 C23 C24 123.6(8) yes
C19 C23 C24 122.0(8) yes
F1 B1 F2 107(1) yes
F1 B1 F3 100(1) yes
F1 B1 F4 92(1) yes
F2 B1 F3 116(1) yes
F2 B1 F4 117(1) yes
F3 B1 F4 116(1) yes
F5 B2 F6 109.5(8) yes
F5 B2 F7 110.9(8) yes
F5 B2 F8 108.0(7) yes
F6 B2 F7 109.5(7) yes
F6 B2 F8 109.4(8) yes
F7 B2 F8 109.6(8) yes

loop_
_geom_bond_atom_site_label_1
_geom_bond_atom_site_label_2
_geom_bond_distance
_geom_bond_publ_flag
AG1 AG2 3.039(1) yes
AG1 S1 2.547(2) yes
AG1 S3 2.544(2) yes
AG1 S5 2.539(2) yes
AG2 S2 2.548(2) yes
AG2 S4 2.559(2) yes
AG2 S6 2.551(2) yes
NI1 S1 2.144(2) yes
NI1 S2 2.150(2) yes
NI1 N1 1.866(5) yes
NI1 N2 1.866(6) yes
NI2 S3 2.150(2) yes
NI2 S4 2.146(2) yes
NI2 N3 1.863(6) yes
NI2 N4 1.863(6) yes
NI3 S5 2.149(2) yes
NI3 S6 2.149(2) yes
NI3 N5 1.874(6) yes
NI3 N6 1.869(7) yes
S1 C1 1.822(8) yes
S2 C5 1.833(9) yes
S3 C9 1.829(9) yes
S4 C13 1.817(9) yes
S5 C17 1.84(1) yes
S6 C21 1.818(9) yes
F1 B1 1.37(3) yes
F2 B1 1.18(2) yes
F3 B1 1.26(2) yes
F4 B1 1.31(2) yes
F5 B2 1.35(1) yes
F6 B2 1.36(1) yes
F7 B2 1.35(1) yes
F8 B2 1.34(1) yes
N1 C2 1.464(9) yes
N1 C3 1.282(8) yes
N2 C6 1.48(1) yes
N2 C7 1.281(9) yes
N3 C10 1.46(1) yes
N3 C11 1.280(9) yes
N4 C14 1.46(1) yes
N4 C15 1.306(10) yes
N5 C18 1.47(1) yes
N5 C19 1.29(1) yes
N6 C22 1.46(1) yes
N6 C23 1.28(1) yes
C1 C2 1.51(1) yes
C3 C4 1.50(1) yes
C3 C7 1.48(1) yes
C5 C6 1.50(1) yes
C7 C8 1.49(1) yes
C9 C10 1.47(1) yes
C11 C12 1.50(1) yes
C11 C15 1.47(1) yes
C13 C14 1.51(1) yes
C15 C16 1.49(1) yes
C17 C18 1.50(1) yes
C19 C20 1.50(1) yes
C19 C23 1.47(1) yes
C21 C22 1.50(1) yes
C23 C24 1.51(1) yes

loop_
_geom_contact_atom_site_label_1
_geom_contact_atom_site_label_2
_geom_contact_distance
_geom_contact_site_symmetry_2
AG1 AG2 3.039(1) .
AG1 S1 2.547(2) .
AG1 S3 2.544(2) .
AG1 S5 2.539(2) .
AG2 S2 2.548(2) .
AG2 S4 2.559(2) .
AG2 S6 2.551(2) .
S2 O2 3.48(2) 4_455
F2 C16 3.47(1) 3_556
F2 C4 3.54(2) 1_455
F3 O1 3.04(1) 1_455
F3 C2 3.26(1) 1_455
F4 O2 3.41(3) 1_455
F5 O1 2.71(1) 1_455
F5 C6 3.396(10) 4_454
F5 C18 3.40(1) 1_455
F5 C17 3.43(1) 1_455
F6 C12 3.221(10) 4_455
F6 C8 3.23(1) 2_556
F6 C8 3.53(1) 4_454
F6 C4 3.594(9) 2_556
F7 C18 3.264(10) 1_455
F7 C12 3.349(10) 4_455
F7 C4 3.50(1) 2_556
F7 C16 3.59(1) 4_455
F8 C20 3.27(1) 3_566
F8 C19 3.429(10) 3_566
F8 C8 3.46(1) 4_454
F8 C4 3.580(9) 2_556
O2 C13 3.32(2) 3_656
N4 C9 3.524(10) 3_656
